data_2312116
loop_
_publ_author_name
'Bibi, Naheed'
'Guerra, Renan Barrach'
'Huaman&#xed;, Luis Enrique Santa Cruz'
'Formiga, Andr&#xe9; Luiz Barboza'

_publ_section_title
;
 Crystal structure, electrochemical and spectroscopic investigation of
 <i>mer</i>-tris-[2-(1<i>H</i>-imidazol-2-yl-&#x3ba;<i>N</i><sup>3</sup>)pyrimidine-&#x3ba;<i>N</i><sup>1</sup>]ruthenium(II)
 bis-(hexa-fluorido-phosphate) trihydrate.
;
_journal_coeditor_code WM5447
_journal_issue 'Pt 7'
_journal_name_full 'Acta crystallographica. Section E, Crystallographic communications'
_journal_page_first 874
_journal_page_last 877
_journal_paper_doi 10.1107/S2056989018007995
_journal_volume 74
_journal_year 2018
_chemical_formula_iupac '[Ru (C7 H6 N4)3] (P F6)2, 3H2 O'
_chemical_formula_moiety 'C21 H18 N12 Ru 2+, 2(F6 P -), 3(H2 O)'
_chemical_formula_sum 'C21 H18 F12 N12 O3 P2 Ru'
_chemical_formula_weight 883.49
_chemical_name_systematic
'<i>mer</i>-Tris[2-(1<i>H</i>-imidazol-2-yl-\k<i>N</i>^3^)pyrimidine-\k^2^<i>N</i>^1^]ruthenium(II) bis(hexafluoridophosphate) trihydrate'
_space_group_crystal_system monoclinic
_space_group_IT_number 14
_space_group_name_Hall '-P 2yn'
_space_group_name_H-M_alt 'P 1 21/n 1'
_atom_sites_solution_hydrogens geom
_atom_sites_solution_primary dual
_audit_creation_method
;
Olex2 1.2
(compiled Apr 26 2018 14:31:14 for OlexSys, GUI svn.r5497)
;
_cell_angle_alpha 90
_cell_angle_beta 99.937(2)
_cell_angle_gamma 90
_cell_formula_units_Z 4
_cell_length_a 13.0162(5)
_cell_length_b 13.6078(5)
_cell_length_c 18.3382(7)
_cell_measurement_reflns_used 9950
_cell_measurement_temperature 150
_cell_measurement_theta_max 68.27
_cell_measurement_theta_min 3.87
_cell_volume 3199.4(2)
_computing_cell_refinement
;
SAINT (Bruker, 2010)
;
_computing_data_collection
;
APEX2 (Bruker, 2010)
;
_computing_data_reduction
;
SAINT (Bruker, 2010)
;
_computing_molecular_graphics
;
<i>OLEX2</i> (Dolomanov <i>et al.</i>,  2009)
;
_computing_publication_material
;
<i>OLEX2</i> (Dolomanov <i>et al.</i>,  2009)
;
_computing_structure_refinement
;
SHELXL2016 (Sheldrick, 2015b)
;
_computing_structure_solution
;
SHELXT (Sheldrick, 2015a)
;
_diffrn_ambient_temperature 150.01
_diffrn_detector_area_resol_mean 8.3333
_diffrn_measured_fraction_theta_full 0.982
_diffrn_measured_fraction_theta_max 0.968
_diffrn_measurement_device_type 'Bruker APEX CCD detector'
_diffrn_measurement_method '\f and \w scans'
_diffrn_radiation_type CuK\a
_diffrn_radiation_wavelength 1.54178
_diffrn_reflns_av_R_equivalents 0.0390
_diffrn_reflns_limit_h_max 15
_diffrn_reflns_limit_h_min -14
_diffrn_reflns_limit_k_max 16
_diffrn_reflns_limit_k_min -14
_diffrn_reflns_limit_l_max 22
_diffrn_reflns_limit_l_min -20
_diffrn_reflns_number 25003
_diffrn_reflns_theta_full 67.679
_diffrn_reflns_theta_max 68.855
_diffrn_reflns_theta_min 3.868
_diffrn_standards_number 0
_exptl_absorpt_coefficient_mu 6.017
_exptl_absorpt_correction_T_max 0.7532
_exptl_absorpt_correction_T_min 0.6249
_exptl_absorpt_correction_type multi-scan
_exptl_absorpt_process_details
;
(SADABS; Bruker, 2010)
;
_exptl_crystal_colour orange
_exptl_crystal_density_diffrn 1.822
_exptl_crystal_description irregular
_exptl_crystal_F_000 1736
_exptl_crystal_size_max 0.096
_exptl_crystal_size_mid 0.068
_exptl_crystal_size_min 0.067
_refine_diff_density_max 3.624
_refine_diff_density_min -0.580
_refine_ls_extinction_method none
_refine_ls_goodness_of_fit_ref 1.076
_refine_ls_hydrogen_treatment constr
_refine_ls_matrix_type full
_refine_ls_number_parameters 460
_refine_ls_number_reflns 5754
_refine_ls_number_restraints 0
_refine_ls_restrained_S_all 1.076
_refine_ls_R_factor_all 0.0866
_refine_ls_R_factor_gt 0.0788
_refine_ls_shift/su_max 0.001
_refine_ls_shift/su_mean 0.000
_refine_ls_structure_factor_coef Fsqd
_refine_ls_weighting_details 'w=1/[\s^2^(Fo^2^)+(0.1495P)^2^+5.4202P] where P=(Fo^2^+2Fc^2^)/3'
_refine_ls_weighting_scheme calc
_refine_ls_wR_factor_gt 0.2174
_refine_ls_wR_factor_ref 0.2293
_reflns_number_gt 4930
_reflns_number_total 5754
_reflns_threshold_expression 'I > 2\s(I)'
_cod_data_source_file wm5447sup1.cif
_cod_data_source_block I
_cod_original_sg_symbol_H-M 'P 21/n'
_cod_database_code 2312116
_shelx_space_group_comment
;
The symmetry employed for this shelxl refinement is uniquely defined
by the following loop, which should always be used as a source of
symmetry information in preference to the above space-group names.
They are only intended as comments.
;
_shelx_estimated_absorpt_t_min 0.596
_shelx_estimated_absorpt_t_max 0.689

loop_
_space_group_symop_operation_xyz
'x, y, z'
'-x+1/2, y+1/2, -z+1/2'
'-x, -y, -z'
'x-1/2, -y-1/2, z-1/2'

loop_
_atom_site_type_symbol
_atom_site_label
_atom_site_fract_x
_atom_site_fract_y
_atom_site_fract_z
_atom_site_U_iso_or_equiv
_atom_site_adp_type
_atom_site_calc_flag
_atom_site_occupancy
_atom_site_disorder_assembly
_atom_site_disorder_group
Ru Ru1 0.61116(3) 0.76501(4) 0.79791(3) 0.0579(2) Uani d 1 . .
N N1 0.4844(4) 0.8111(4) 0.8410(3) 0.0657(13) Uani d 1 . .
N N2 0.4208(4) 0.9042(5) 0.9198(3) 0.0718(15) Uani d 1 . .
H H2 0.416775 0.948958 0.953833 0.086 Uiso calc 1 . .
N N3 0.6712(4) 0.8865(4) 0.8591(3) 0.0566(11) Uani d 1 . .
N N4 0.6301(4) 1.0022(4) 0.9467(3) 0.0582(12) Uani d 1 . .
N N5 0.7422(4) 0.7349(4) 0.7524(3) 0.0615(13) Uani d 1 . .
N N6 0.8342(5) 0.7645(4) 0.6655(4) 0.0724(15) Uani d 1 . .
H H6 0.854183 0.790086 0.626150 0.087 Uiso calc 1 . .
N N7 0.5863(4) 0.8536(4) 0.7038(3) 0.0602(12) Uani d 1 . .
N N8 0.6760(5) 0.9208(4) 0.6123(3) 0.0756(15) Uani d 1 . .
N N9 0.6439(5) 0.6722(4) 0.8869(3) 0.0681(13) Uani d 1 . .
N N10 0.6215(6) 0.5297(5) 0.9368(4) 0.0879(19) Uani d 1 . .
H H10 0.600308 0.469110 0.942001 0.105 Uiso calc 1 . .
N N11 0.5437(4) 0.6343(4) 0.7531(3) 0.0603(12) Uani d 1 . .
N N12 0.5156(5) 0.4675(4) 0.7859(4) 0.0782(16) Uani d 1 . .
C C1 0.5046(5) 0.8819(5) 0.8901(3) 0.0623(15) Uani d 1 . .
C C2 0.3815(6) 0.7869(7) 0.8375(5) 0.081(2) Uani d 1 . .
H H2A 0.344267 0.738678 0.806039 0.098 Uiso calc 1 . .
C C3 0.3421(6) 0.8436(7) 0.8866(5) 0.086(2) Uani d 1 . .
H H3 0.272783 0.841756 0.896368 0.103 Uiso calc 1 . .
C C4 0.6070(4) 0.9271(5) 0.9011(3) 0.0564(13) Uani d 1 . .
C C5 0.7256(5) 1.0409(5) 0.9491(3) 0.0619(14) Uani d 1 . .
H H5 0.744892 1.096557 0.979591 0.074 Uiso calc 1 . .
C C6 0.7954(5) 1.0035(5) 0.9096(4) 0.0644(15) Uani d 1 . .
H H6A 0.862998 1.031426 0.913131 0.077 Uiso calc 1 . .
C C7 0.7666(5) 0.9254(5) 0.8651(4) 0.0617(14) Uani d 1 . .
H H7 0.814977 0.897782 0.837543 0.074 Uiso calc 1 . .
C C8 0.7483(5) 0.7886(5) 0.6927(4) 0.0604(14) Uani d 1 . .
C C9 0.8261(5) 0.6748(5) 0.7632(4) 0.0686(16) Uani d 1 . .
H H9 0.841453 0.627585 0.801761 0.082 Uiso calc 1 . .
C C10 0.8851(5) 0.6927(6) 0.7102(4) 0.0749(19) Uani d 1 . .
H H10A 0.948787 0.661564 0.705115 0.090 Uiso calc 1 . .
C C11 0.6671(5) 0.8592(5) 0.6664(4) 0.0648(15) Uani d 1 . .
C C12 0.5938(8) 0.9800(6) 0.5917(5) 0.086(2) Uani d 1 . .
H H12 0.595776 1.025988 0.553000 0.103 Uiso calc 1 . .
C C13 0.5090(7) 0.9766(6) 0.6239(5) 0.086(2) Uani d 1 . .
H H13 0.451247 1.018106 0.606409 0.103 Uiso calc 1 . .
C C14 0.5047(6) 0.9149(6) 0.6809(5) 0.0757(19) Uani d 1 . .
H H14 0.445435 0.914399 0.704742 0.091 Uiso calc 1 . .
C C15 0.6043(6) 0.5838(5) 0.8740(4) 0.0726(17) Uani d 1 . .
C C16 0.6922(7) 0.6751(6) 0.9600(4) 0.080(2) Uani d 1 . .
H H16 0.729082 0.729431 0.984397 0.097 Uiso calc 1 . .
C C17 0.6779(8) 0.5869(7) 0.9907(5) 0.092(2) Uani d 1 . .
H H17 0.702521 0.568118 1.040599 0.111 Uiso calc 1 . .
C C18 0.5512(5) 0.5592(5) 0.8004(4) 0.0680(16) Uani d 1 . .
C C19 0.4696(6) 0.4537(6) 0.7149(5) 0.082(2) Uani d 1 . .
H H19 0.443343 0.390098 0.700580 0.099 Uiso calc 1 . .
C C20 0.4588(5) 0.5240(5) 0.6637(4) 0.0718(18) Uani d 1 . .
H H20 0.425902 0.510496 0.614305 0.086 Uiso calc 1 . .
C C21 0.4959(5) 0.6162(6) 0.6833(4) 0.0662(16) Uani d 1 . .
H H21 0.487895 0.667494 0.647555 0.079 Uiso calc 1 . .
P P1 0.52669(15) 0.72394(12) 0.47516(11) 0.0672(5) Uani d 1 . .
F F1 0.6051(4) 0.6755(5) 0.4292(3) 0.1094(18) Uani d 1 . .
F F2 0.4541(6) 0.7727(7) 0.5259(5) 0.143(3) Uani d 1 . .
F F3 0.5632(6) 0.8307(4) 0.4586(3) 0.120(2) Uani d 1 . .
F F4 0.4894(5) 0.6168(4) 0.4927(3) 0.117(2) Uani d 1 . .
F F5 0.4400(5) 0.7282(4) 0.4045(4) 0.119(2) Uani d 1 . .
F F6 0.6122(4) 0.7171(3) 0.5476(3) 0.0905(14) Uani d 1 . .
P P2 0.17757(17) 0.6704(2) 0.65300(15) 0.0922(7) Uani d 1 . .
F F7 0.2160(5) 0.5967(8) 0.5979(4) 0.166(4) Uani d 1 . .
F F8 0.1418(6) 0.7402(6) 0.7124(7) 0.161(4) Uani d 1 . .
F F9 0.2594(7) 0.7480(6) 0.6365(6) 0.150(3) Uani d 1 . .
F F10 0.0961(5) 0.5899(5) 0.6745(4) 0.129(2) Uani d 1 . .
F F11 0.0909(7) 0.7042(13) 0.5912(8) 0.233(6) Uani d 1 . .
F F12 0.2637(5) 0.6267(5) 0.7163(4) 0.1182(19) Uani d 1 . .
O O1 0.2542(8) 0.9735(9) 0.6848(6) 0.165(4) Uani d 1 . .
O O2 0.2613(8) 0.6190(7) 0.9169(7) 0.153(3) Uani d 1 . .
O O3 0.4135(6) 0.6699(5) 1.0371(4) 0.112(2) Uani d 1 . .

loop_
_atom_site_aniso_label
_atom_site_aniso_U_11
_atom_site_aniso_U_22
_atom_site_aniso_U_33
_atom_site_aniso_U_12
_atom_site_aniso_U_13
_atom_site_aniso_U_23
Ru1 0.0485(3) 0.0616(4) 0.0631(3) -0.00170(17) 0.0080(2) -0.01872(19)
N1 0.056(3) 0.069(3) 0.073(3) -0.013(2) 0.014(2) -0.027(3)
N2 0.054(3) 0.081(4) 0.083(3) -0.014(3) 0.019(3) -0.037(3)
N3 0.049(2) 0.059(3) 0.060(3) 0.001(2) 0.005(2) -0.013(2)
N4 0.053(3) 0.062(3) 0.060(3) -0.005(2) 0.010(2) -0.015(2)
N5 0.051(3) 0.069(3) 0.062(3) 0.004(2) 0.005(2) -0.018(2)
N6 0.063(3) 0.078(4) 0.081(4) -0.006(3) 0.024(3) -0.016(3)
N7 0.059(3) 0.053(3) 0.066(3) 0.003(2) 0.003(2) -0.014(2)
N8 0.085(4) 0.059(3) 0.080(4) -0.011(3) 0.008(3) -0.009(3)
N9 0.068(3) 0.072(3) 0.064(3) -0.007(3) 0.011(2) -0.009(3)
N10 0.101(5) 0.068(4) 0.096(4) -0.005(3) 0.022(4) -0.007(3)
N11 0.052(3) 0.060(3) 0.071(3) 0.002(2) 0.016(2) -0.014(2)
N12 0.082(4) 0.062(3) 0.091(4) -0.002(3) 0.016(3) -0.016(3)
C1 0.050(3) 0.072(4) 0.066(3) -0.006(3) 0.013(3) -0.020(3)
C2 0.060(4) 0.093(5) 0.093(5) -0.027(4) 0.018(4) -0.039(4)
C3 0.058(4) 0.106(6) 0.100(5) -0.020(4) 0.029(4) -0.047(5)
C4 0.045(3) 0.062(3) 0.061(3) -0.001(2) 0.006(2) -0.013(3)
C5 0.059(3) 0.064(3) 0.062(3) -0.011(3) 0.009(3) -0.012(3)
C6 0.051(3) 0.069(4) 0.073(4) -0.008(3) 0.010(3) -0.008(3)
C7 0.046(3) 0.068(4) 0.070(3) -0.001(3) 0.008(3) -0.009(3)
C8 0.055(3) 0.060(3) 0.065(3) -0.001(3) 0.007(3) -0.016(3)
C9 0.056(3) 0.072(4) 0.076(4) 0.008(3) 0.007(3) -0.015(3)
C10 0.053(4) 0.080(5) 0.091(5) 0.007(3) 0.010(3) -0.018(4)
C11 0.062(3) 0.060(3) 0.071(4) -0.008(3) 0.005(3) -0.019(3)
C12 0.102(6) 0.064(4) 0.084(5) 0.001(4) -0.002(4) -0.005(4)
C13 0.087(5) 0.067(4) 0.096(5) 0.009(4) -0.003(4) -0.001(4)
C14 0.063(4) 0.069(4) 0.090(5) 0.009(3) 0.001(3) -0.020(4)
C15 0.076(4) 0.065(4) 0.077(4) -0.001(3) 0.015(3) -0.002(3)
C16 0.088(5) 0.084(5) 0.068(4) -0.017(4) 0.010(4) -0.009(4)
C17 0.110(6) 0.094(6) 0.071(4) -0.003(5) 0.010(4) -0.012(4)
C18 0.059(3) 0.065(4) 0.083(4) -0.004(3) 0.018(3) -0.026(3)
C19 0.077(4) 0.072(4) 0.099(5) -0.012(4) 0.017(4) -0.033(4)
C20 0.060(4) 0.069(4) 0.086(4) -0.006(3) 0.013(3) -0.027(4)
C21 0.052(3) 0.075(4) 0.071(4) 0.004(3) 0.012(3) -0.023(3)
P1 0.0650(10) 0.0576(9) 0.0735(10) 0.0126(7) -0.0032(8) -0.0036(7)
F1 0.093(3) 0.132(5) 0.101(3) 0.020(3) 0.011(3) -0.038(3)
F2 0.123(5) 0.171(7) 0.137(6) 0.051(5) 0.030(5) -0.020(5)
F3 0.166(6) 0.067(3) 0.117(4) -0.012(3) -0.005(4) 0.010(3)
F4 0.128(4) 0.083(3) 0.122(4) -0.031(3) -0.030(3) 0.013(3)
F5 0.109(4) 0.105(4) 0.121(4) 0.005(3) -0.046(4) 0.020(3)
F6 0.108(3) 0.064(2) 0.085(3) 0.007(2) -0.022(3) -0.014(2)
P2 0.0638(11) 0.1057(16) 0.1053(15) 0.0035(11) 0.0099(10) -0.0108(13)
F7 0.097(4) 0.252(10) 0.153(6) -0.040(5) 0.036(4) -0.118(7)
F8 0.099(5) 0.140(6) 0.254(11) 0.001(4) 0.054(6) -0.085(6)
F9 0.121(6) 0.168(7) 0.164(7) -0.038(5) 0.037(5) 0.003(5)
F10 0.087(3) 0.122(4) 0.186(6) -0.016(3) 0.047(4) -0.048(4)
F11 0.094(5) 0.350(16) 0.234(12) -0.002(8) -0.029(6) 0.112(12)
F12 0.093(3) 0.135(5) 0.122(4) 0.011(3) 0.005(3) -0.025(4)
O1 0.146(8) 0.188(11) 0.163(8) -0.016(7) 0.032(7) -0.032(8)
O2 0.148(8) 0.113(6) 0.198(9) -0.018(6) 0.028(7) 0.019(6)
O3 0.129(5) 0.081(4) 0.139(5) -0.006(4) 0.058(5) 0.002(4)

loop_
_atom_type_symbol
_atom_type_description
_atom_type_scat_dispersion_real
_atom_type_scat_dispersion_imag
_atom_type_scat_source
C C 0.0181 0.0091 'International Tables Vol C Tables 4.2.6.8 and 6.1.1.4'
H H 0.0000 0.0000 'International Tables Vol C Tables 4.2.6.8 and 6.1.1.4'
F F 0.0727 0.0534 'International Tables Vol C Tables 4.2.6.8 and 6.1.1.4'
N N 0.0311 0.0180 'International Tables Vol C Tables 4.2.6.8 and 6.1.1.4'
O O 0.0492 0.0322 'International Tables Vol C Tables 4.2.6.8 and 6.1.1.4'
P P 0.2955 0.4335 'International Tables Vol C Tables 4.2.6.8 and 6.1.1.4'
Ru Ru 0.0552 3.2960 'International Tables Vol C Tables 4.2.6.8 and 6.1.1.4'

loop_
_geom_angle_atom_site_label_1
_geom_angle_atom_site_label_2
_geom_angle_atom_site_label_3
_geom_angle_site_symmetry_1
_geom_angle_site_symmetry_3
_geom_angle
_geom_angle_publ_flag
N1 Ru1 N3 . . 78.47(19) ?
N1 Ru1 N5 . . 173.6(2) ?
N1 Ru1 N7 . . 97.0(2) ?
N1 Ru1 N9 . . 87.2(2) ?
N1 Ru1 N11 . . 95.8(2) ?
N3 Ru1 N7 . . 88.69(19) ?
N3 Ru1 N11 . . 170.3(2) ?
N5 Ru1 N3 . . 96.7(2) ?
N5 Ru1 N7 . . 78.5(2) ?
N5 Ru1 N11 . . 89.6(2) ?
N7 Ru1 N11 . . 99.9(2) ?
N9 Ru1 N3 . . 93.1(2) ?
N9 Ru1 N5 . . 97.3(2) ?
N9 Ru1 N7 . . 175.6(2) ?
N9 Ru1 N11 . . 78.7(2) ?
C1 N1 Ru1 . . 114.2(4) ?
C1 N1 C2 . . 106.7(6) ?
C2 N1 Ru1 . . 139.0(5) ?
C1 N2 H2 . . 126.8 ?
C1 N2 C3 . . 106.4(5) ?
C3 N2 H2 . . 126.8 ?
C4 N3 Ru1 . . 115.0(4) ?
C7 N3 Ru1 . . 128.2(4) ?
C7 N3 C4 . . 116.7(5) ?
C4 N4 C5 . . 115.5(5) ?
C8 N5 Ru1 . . 113.2(4) ?
C8 N5 C9 . . 107.0(6) ?
C9 N5 Ru1 . . 139.7(5) ?
C8 N6 H6 . . 126.3 ?
C8 N6 C10 . . 107.4(6) ?
C10 N6 H6 . . 126.3 ?
C11 N7 Ru1 . . 115.4(4) ?
C11 N7 C14 . . 116.3(6) ?
C14 N7 Ru1 . . 127.8(5) ?
C11 N8 C12 . . 115.1(7) ?
C15 N9 Ru1 . . 113.5(5) ?
C15 N9 C16 . . 107.5(7) ?
C16 N9 Ru1 . . 138.9(5) ?
C15 N10 H10 . . 126.4 ?
C15 N10 C17 . . 107.2(7) ?
C17 N10 H10 . . 126.4 ?
C18 N11 Ru1 . . 114.7(4) ?
C18 N11 C21 . . 116.7(6) ?
C21 N11 Ru1 . . 128.6(5) ?
C18 N12 C19 . . 113.7(7) ?
N1 C1 N2 . . 111.4(5) ?
N1 C1 C4 . . 118.5(5) ?
N2 C1 C4 . . 130.0(5) ?
N1 C2 H2A . . 125.9 ?
C3 C2 N1 . . 108.2(6) ?
C3 C2 H2A . . 125.9 ?
N2 C3 H3 . . 126.3 ?
C2 C3 N2 . . 107.4(6) ?
C2 C3 H3 . . 126.3 ?
N3 C4 C1 . . 113.1(5) ?
N4 C4 N3 . . 125.6(5) ?
N4 C4 C1 . . 121.2(5) ?
N4 C5 H5 . . 118.7 ?
N4 C5 C6 . . 122.6(6) ?
C6 C5 H5 . . 118.7 ?
C5 C6 H6A . . 120.8 ?
C7 C6 C5 . . 118.4(6) ?
C7 C6 H6A . . 120.8 ?
N3 C7 C6 . . 121.2(6) ?
N3 C7 H7 . . 119.4 ?
C6 C7 H7 . . 119.4 ?
N5 C8 N6 . . 110.1(6) ?
N5 C8 C11 . . 119.6(6) ?
N6 C8 C11 . . 130.2(7) ?
N5 C9 H9 . . 125.5 ?
N5 C9 C10 . . 109.1(7) ?
C10 C9 H9 . . 125.5 ?
N6 C10 H10A . . 126.8 ?
C9 C10 N6 . . 106.3(6) ?
C9 C10 H10A . . 126.8 ?
N7 C11 C8 . . 112.4(6) ?
N8 C11 N7 . . 126.5(6) ?
N8 C11 C8 . . 121.1(7) ?
N8 C12 H12 . . 118.9 ?
C13 C12 N8 . . 122.3(8) ?
C13 C12 H12 . . 118.9 ?
C12 C13 H13 . . 119.7 ?
C12 C13 C14 . . 120.7(8) ?
C14 C13 H13 . . 119.7 ?
N7 C14 H14 . . 120.4 ?
C13 C14 N7 . . 119.1(8) ?
C13 C14 H14 . . 120.4 ?
N9 C15 N10 . . 110.0(7) ?
N9 C15 C18 . . 119.3(7) ?
N10 C15 C18 . . 130.6(7) ?
N9 C16 H16 . . 126.1 ?
C17 C16 N9 . . 107.9(7) ?
C17 C16 H16 . . 126.1 ?
N10 C17 H17 . . 126.3 ?
C16 C17 N10 . . 107.4(8) ?
C16 C17 H17 . . 126.3 ?
N11 C18 N12 . . 126.9(6) ?
N11 C18 C15 . . 113.5(6) ?
N12 C18 C15 . . 119.6(7) ?
N12 C19 H19 . . 118.1 ?
C20 C19 N12 . . 123.8(7) ?
C20 C19 H19 . . 118.1 ?
C19 C20 H20 . . 120.5 ?
C19 C20 C21 . . 119.0(7) ?
C21 C20 H20 . . 120.5 ?
N11 C21 C20 . . 120.0(7) ?
N11 C21 H21 . . 120.0 ?
C20 C21 H21 . . 120.0 ?
F1 P1 F2 . . 176.2(4) ?
F1 P1 F4 . . 88.4(4) ?
F1 P1 F6 . . 89.8(3) ?
F2 P1 F4 . . 91.8(5) ?
F3 P1 F1 . . 92.2(4) ?
F3 P1 F2 . . 87.5(5) ?
F3 P1 F4 . . 179.3(4) ?
F3 P1 F6 . . 91.4(3) ?
F5 P1 F1 . . 90.8(4) ?
F5 P1 F2 . . 93.0(4) ?
F5 P1 F3 . . 90.3(3) ?
F5 P1 F4 . . 90.0(3) ?
F5 P1 F6 . . 178.2(4) ?
F6 P1 F2 . . 86.4(4) ?
F6 P1 F4 . . 88.3(3) ?
F7 P2 F8 . . 176.5(6) ?
F7 P2 F9 . . 90.2(5) ?
F7 P2 F10 . . 91.1(4) ?
F7 P2 F12 . . 88.2(4) ?
F8 P2 F10 . . 87.4(4) ?
F8 P2 F12 . . 88.6(5) ?
F9 P2 F8 . . 91.1(5) ?
F9 P2 F10 . . 177.0(5) ?
F9 P2 F12 . . 88.6(5) ?
F11 P2 F7 . . 89.5(8) ?
F11 P2 F8 . . 93.6(8) ?
F11 P2 F9 . . 95.4(6) ?
F11 P2 F10 . . 87.4(6) ?
F11 P2 F12 . . 175.4(7) ?
F12 P2 F10 . . 88.7(4) ?

loop_
_geom_bond_atom_site_label_1
_geom_bond_atom_site_label_2
_geom_bond_site_symmetry_2
_geom_bond_distance
_geom_bond_publ_flag
Ru1 N1 . 2.047(5) ?
Ru1 N3 . 2.074(5) ?
Ru1 N5 . 2.066(6) ?
Ru1 N7 . 2.084(5) ?
Ru1 N9 . 2.050(6) ?
Ru1 N11 . 2.089(5) ?
N1 C1 . 1.314(8) ?
N1 C2 . 1.370(9) ?
N2 H2 . 0.8800 ?
N2 C1 . 1.335(8) ?
N2 C3 . 1.373(9) ?
N3 C4 . 1.349(8) ?
N3 C7 . 1.337(8) ?
N4 C4 . 1.322(8) ?
N4 C5 . 1.344(8) ?
N5 C8 . 1.330(9) ?
N5 C9 . 1.351(9) ?
N6 H6 . 0.8800 ?
N6 C8 . 1.341(9) ?
N6 C10 . 1.370(11) ?
N7 C11 . 1.352(9) ?
N7 C14 . 1.359(9) ?
N8 C11 . 1.320(9) ?
N8 C12 . 1.341(11) ?
N9 C15 . 1.314(10) ?
N9 C16 . 1.379(9) ?
N10 H10 . 0.8800 ?
N10 C15 . 1.352(10) ?
N10 C17 . 1.369(11) ?
N11 C18 . 1.333(10) ?
N11 C21 . 1.346(9) ?
N12 C18 . 1.342(9) ?
N12 C19 . 1.349(10) ?
C1 C4 . 1.449(8) ?
C2 H2A . 0.9500 ?
C2 C3 . 1.352(11) ?
C3 H3 . 0.9500 ?
C5 H5 . 0.9500 ?
C5 C6 . 1.355(9) ?
C6 H6A . 0.9500 ?
C6 C7 . 1.353(9) ?
C7 H7 . 0.9500 ?
C8 C11 . 1.449(9) ?
C9 H9 . 0.9500 ?
C9 C10 . 1.362(11) ?
C10 H10A . 0.9500 ?
C12 H12 . 0.9500 ?
C12 C13 . 1.339(13) ?
C13 H13 . 0.9500 ?
C13 C14 . 1.350(12) ?
C14 H14 . 0.9500 ?
C15 C18 . 1.446(10) ?
C16 H16 . 0.9500 ?
C16 C17 . 1.353(13) ?
C17 H17 . 0.9500 ?
C19 H19 . 0.9500 ?
C19 C20 . 1.331(12) ?
C20 H20 . 0.9500 ?
C20 C21 . 1.370(10) ?
C21 H21 . 0.9500 ?
P1 F1 . 1.576(5) ?
P1 F2 . 1.582(7) ?
P1 F3 . 1.574(6) ?
P1 F4 . 1.587(6) ?
P1 F5 . 1.565(5) ?
P1 F6 . 1.581(5) ?
P2 F7 . 1.565(7) ?
P2 F8 . 1.575(8) ?
P2 F9 . 1.566(8) ?
P2 F10 . 1.619(7) ?
P2 F11 . 1.526(9) ?
P2 F12 . 1.584(7) ?

loop_
_geom_hbond_atom_site_label_D
_geom_hbond_atom_site_label_H
_geom_hbond_atom_site_label_A
_geom_hbond_site_symmetry_A
_geom_hbond_distance_DH
_geom_hbond_distance_HA
_geom_hbond_distance_DA
_geom_hbond_angle_DHA
N2 H2 N4 3_677 0.88 2.13 2.935(7) 152.3
N6 H6 O3 4_675 0.88 2.00 2.871(10) 171.2
N10 H10 O3 3_667 0.88 1.94 2.809(10) 167.0
O1 . F9 . . . 3.198(11) .
O1 . F12 2_556 . . 2.793(7) .
O2 . O1 2_546 . . 2.703(7) .
O2 . F3 4_576 . . 2.895(10) .
O3 . O2 . . . 2.784(9) .
O3 . F11 4_676 . . 2.909(8) .

_cod_database_fobs_code 2312116
